data_7151752
loop_
_publ_author_name
'Ponce Gonz\'alez, Julia'
'Edgar, Mark'
'Elsegood, Mark R. J.'
'Weaver, George W.'

_publ_section_title
;
 Synthesis of fluorinated fused benzofurans and benzothiophenes:
 Smiles-type rearrangement and cyclisation of perfluoro(het)aryl ethers
 and sulfides.
;
_journal_issue 7
_journal_name_full 'Organic &amp; biomolecular chemistry'
_journal_page_first 2294
_journal_page_last 2305
_journal_paper_doi 10.1039/c0ob00790k
_journal_volume 9
_journal_year 2011
_chemical_formula_moiety 'C18 H8 Br F3 S2'
_chemical_formula_sum 'C18 H8 Br F3 S2'
_chemical_formula_weight 425.27
_chemical_name_systematic
;
?
;
_space_group_IT_number 14
_symmetry_cell_setting monoclinic
_symmetry_space_group_name_Hall '-P 2ybc'
_symmetry_space_group_name_H-M 'P 1 21/c 1'
_atom_sites_solution_hydrogens geom
_atom_sites_solution_primary direct
_atom_sites_solution_secondary 'all non-H atoms found by direct methods'
_audit_creation_method SHELXL-97
_cell_angle_alpha 90.00
_cell_angle_beta 92.2845(8)
_cell_angle_gamma 90.00
_cell_formula_units_Z 4
_cell_length_a 9.8845(5)
_cell_length_b 15.6680(8)
_cell_length_c 10.3729(5)
_cell_measurement_reflns_used 4354
_cell_measurement_temperature 150(2)
_cell_measurement_theta_max 27.23
_cell_measurement_theta_min 2.36
_cell_volume 1605.18(14)
_computing_cell_refinement 'Bruker SAINT'
_computing_data_collection 'Bruker APEX 2'
_computing_data_reduction 'Bruker SAINT'
_computing_molecular_graphics 'Bruker SHELXTL'
_computing_publication_material 'Bruker SHELXTL and local programs'
_computing_structure_refinement 'SHELXL-97 (Sheldrick, 2008)'
_computing_structure_solution 'SHELXS-97 (Sheldrick, 2008)'
_diffrn_ambient_temperature 150(2)
_diffrn_measured_fraction_theta_full 0.999
_diffrn_measured_fraction_theta_max 0.999
_diffrn_measurement_device_type 'Bruker APEX 2 CCD diffractometer'
_diffrn_measurement_method '\w rotation with narrow frames'
_diffrn_radiation_monochromator graphite
_diffrn_radiation_source 'fine-focus sealed tube'
_diffrn_radiation_type MoK\a
_diffrn_radiation_wavelength 0.71073
_diffrn_reflns_av_R_equivalents 0.0336
_diffrn_reflns_av_sigmaI/netI 0.0302
_diffrn_reflns_limit_h_max 13
_diffrn_reflns_limit_h_min -13
_diffrn_reflns_limit_k_max 20
_diffrn_reflns_limit_k_min -20
_diffrn_reflns_limit_l_max 13
_diffrn_reflns_limit_l_min -13
_diffrn_reflns_number 16379
_diffrn_reflns_theta_full 28.33
_diffrn_reflns_theta_max 28.33
_diffrn_reflns_theta_min 2.06
_diffrn_standards_decay_% 0
_diffrn_standards_number 0
_exptl_absorpt_coefficient_mu 2.848
_exptl_absorpt_correction_T_max 0.756
_exptl_absorpt_correction_T_min 0.196
_exptl_absorpt_correction_type multi-scan
_exptl_absorpt_process_details 'SADABS v2007/4, Sheldrick, G.M., (2007)'
_exptl_crystal_colour colourless
_exptl_crystal_density_diffrn 1.760
_exptl_crystal_density_method 'not measured'
_exptl_crystal_description rod
_exptl_crystal_F_000 840
_exptl_crystal_size_max 0.84
_exptl_crystal_size_mid 0.13
_exptl_crystal_size_min 0.10
_refine_diff_density_max 1.023
_refine_diff_density_min -0.683
_refine_diff_density_rms 0.073
_refine_ls_extinction_method none
_refine_ls_goodness_of_fit_ref 1.033
_refine_ls_hydrogen_treatment constr
_refine_ls_matrix_type full
_refine_ls_number_parameters 217
_refine_ls_number_reflns 3987
_refine_ls_number_restraints 0
_refine_ls_restrained_S_all 1.033
_refine_ls_R_factor_all 0.0540
_refine_ls_R_factor_gt 0.0378
_refine_ls_shift/su_max 0.001
_refine_ls_shift/su_mean 0.000
_refine_ls_structure_factor_coef Fsqd
_refine_ls_weighting_details 'calc w=1/[\s^2^(Fo^2^)+(0.0469P)^2^+1.0699P] where P=(Fo^2^+2Fc^2^)/3'
_refine_ls_weighting_scheme calc
_refine_ls_wR_factor_gt 0.0899
_refine_ls_wR_factor_ref 0.0976
_reflns_number_gt 3119
_reflns_number_total 3987
_reflns_threshold_expression I>2\s(I)
_cod_data_source_file c0ob00790k.txt
_cod_data_source_block 32A
_cod_original_sg_symbol_H-M P2(1)/c
_cod_database_code 7151752

loop_
_symmetry_equiv_pos_as_xyz
'x, y, z'
'-x, y+1/2, -z+1/2'
'-x, -y, -z'
'x, -y-1/2, z-1/2'

loop_
_atom_site_label
_atom_site_type_symbol
_atom_site_fract_x
_atom_site_fract_y
_atom_site_fract_z
_atom_site_U_iso_or_equiv
_atom_site_adp_type
_atom_site_occupancy
_atom_site_symmetry_multiplicity
_atom_site_calc_flag
_atom_site_refinement_flags
_atom_site_disorder_assembly
_atom_site_disorder_group
S1 S -0.07087(7) 0.35737(4) -0.17917(6) 0.03459(16) Uani 1 1 d . . .
C2 C 0.0421(2) 0.31497(15) -0.0634(2) 0.0281(5) Uani 1 1 d . . .
C3 C 0.1206(3) 0.36081(15) 0.0264(2) 0.0304(5) Uani 1 1 d . . .
F3 F 0.11589(18) 0.44650(9) 0.02806(17) 0.0415(4) Uani 1 1 d . . .
C4 C 0.2036(2) 0.31831(16) 0.1134(2) 0.0307(5) Uani 1 1 d . . .
F4 F 0.27767(17) 0.36392(10) 0.20027(16) 0.0435(4) Uani 1 1 d . . .
C5 C 0.2123(2) 0.22925(16) 0.1153(2) 0.0295(5) Uani 1 1 d . . .
C6 C 0.1324(2) 0.18516(15) 0.0256(2) 0.0290(5) Uani 1 1 d . . .
F6 F 0.13844(16) 0.09898(9) 0.02502(15) 0.0385(4) Uani 1 1 d . . .
C7 C 0.0471(2) 0.22507(15) -0.0657(2) 0.0272(5) Uani 1 1 d . . .
C8 C -0.0438(2) 0.18994(16) -0.1653(2) 0.0301(5) Uani 1 1 d . . .
C9 C -0.0674(3) 0.10431(18) -0.1997(3) 0.0371(6) Uani 1 1 d . . .
H9 H -0.0198 0.0595 -0.1559 0.045 Uiso 1 1 calc R . .
C10 C -0.1612(3) 0.0865(2) -0.2984(3) 0.0451(7) Uani 1 1 d . . .
H10 H -0.1784 0.0288 -0.3220 0.054 Uiso 1 1 calc R . .
C11 C -0.2306(3) 0.1512(2) -0.3636(3) 0.0485(8) Uani 1 1 d . . .
H11 H -0.2948 0.1370 -0.4308 0.058 Uiso 1 1 calc R . .
C12 C -0.2084(3) 0.2356(2) -0.3330(3) 0.0421(7) Uani 1 1 d . . .
H12 H -0.2558 0.2797 -0.3785 0.051 Uiso 1 1 calc R . .
C13 C -0.1141(3) 0.25460(17) -0.2334(2) 0.0324(5) Uani 1 1 d . . .
S14 S 0.31736(7) 0.17667(5) 0.23138(6) 0.03536(16) Uani 1 1 d . . .
C15 C 0.4499(2) 0.14001(16) 0.1346(2) 0.0266(5) Uani 1 1 d . . .
C16 C 0.4673(2) 0.16500(16) 0.0079(2) 0.0303(5) Uani 1 1 d . . .
H16 H 0.4087 0.2066 -0.0308 0.036 Uiso 1 1 calc R . .
C17 C 0.5696(3) 0.12962(18) -0.0625(3) 0.0365(6) Uani 1 1 d . . .
H17 H 0.5808 0.1473 -0.1490 0.044 Uiso 1 1 calc R . .
C18 C 0.6554(3) 0.06888(18) -0.0077(3) 0.0408(6) Uani 1 1 d . . .
H18 H 0.7231 0.0434 -0.0576 0.049 Uiso 1 1 calc R . .
C19 C 0.6428(3) 0.04524(18) 0.1191(3) 0.0395(6) Uani 1 1 d . . .
H19 H 0.7032 0.0047 0.1581 0.047 Uiso 1 1 calc R . .
C20 C 0.5409(3) 0.08131(17) 0.1893(2) 0.0314(5) Uani 1 1 d . . .
Br1 Br 0.52356(3) 0.04808(2) 0.36293(3) 0.05105(12) Uani 1 1 d . . .

loop_
_atom_site_aniso_label
_atom_site_aniso_U_11
_atom_site_aniso_U_22
_atom_site_aniso_U_33
_atom_site_aniso_U_23
_atom_site_aniso_U_13
_atom_site_aniso_U_12
S1 0.0342(3) 0.0340(3) 0.0356(3) 0.0032(3) 0.0014(3) 0.0058(3)
C2 0.0246(11) 0.0284(12) 0.0316(12) 0.0003(10) 0.0052(9) 0.0037(9)
C3 0.0324(13) 0.0234(12) 0.0360(13) -0.0029(10) 0.0077(10) 0.0007(10)
F3 0.0506(10) 0.0234(8) 0.0506(10) -0.0021(6) 0.0022(8) -0.0012(7)
C4 0.0286(12) 0.0315(13) 0.0322(12) -0.0083(10) 0.0027(10) -0.0043(10)
F4 0.0463(9) 0.0392(9) 0.0443(9) -0.0108(7) -0.0074(7) -0.0052(7)
C5 0.0278(12) 0.0317(13) 0.0293(12) -0.0009(10) 0.0035(10) 0.0037(10)
C6 0.0284(12) 0.0239(12) 0.0352(13) -0.0010(10) 0.0078(10) 0.0032(10)
F6 0.0458(9) 0.0232(7) 0.0464(9) -0.0021(6) 0.0010(7) 0.0046(6)
C7 0.0235(11) 0.0282(12) 0.0302(12) -0.0039(9) 0.0070(9) 0.0013(9)
C8 0.0268(12) 0.0335(13) 0.0305(12) -0.0057(10) 0.0094(10) -0.0031(10)
C9 0.0361(14) 0.0388(15) 0.0373(14) -0.0097(11) 0.0116(11) -0.0088(12)
C10 0.0425(16) 0.0518(17) 0.0419(16) -0.0174(14) 0.0135(13) -0.0161(14)
C11 0.0347(15) 0.076(2) 0.0354(15) -0.0154(15) 0.0051(12) -0.0159(15)
C12 0.0322(14) 0.062(2) 0.0325(14) -0.0014(13) 0.0035(11) -0.0004(13)
C13 0.0277(12) 0.0395(14) 0.0303(12) -0.0015(11) 0.0061(10) -0.0014(11)
S14 0.0364(3) 0.0451(4) 0.0249(3) 0.0012(3) 0.0045(2) 0.0096(3)
C15 0.0245(11) 0.0301(12) 0.0251(11) -0.0002(9) -0.0001(9) -0.0008(9)
C16 0.0291(12) 0.0346(14) 0.0271(12) 0.0053(10) -0.0013(10) 0.0035(10)
C17 0.0360(14) 0.0434(15) 0.0307(13) 0.0022(11) 0.0084(11) -0.0015(12)
C18 0.0324(14) 0.0409(15) 0.0499(17) 0.0026(13) 0.0129(12) 0.0024(12)
C19 0.0274(13) 0.0374(15) 0.0537(17) 0.0095(12) 0.0017(12) 0.0031(11)
C20 0.0299(12) 0.0340(13) 0.0299(12) 0.0094(10) -0.0025(10) -0.0034(10)
Br1 0.0505(2) 0.0657(2) 0.03647(17) 0.02294(14) -0.00458(13) -0.00021(15)

loop_
_atom_type_symbol
_atom_type_description
_atom_type_scat_dispersion_real
_atom_type_scat_dispersion_imag
_atom_type_scat_source
C C 0.0033 0.0016 'International Tables Vol C Tables 4.2.6.8 and 6.1.1.4'
H H 0.0000 0.0000 'International Tables Vol C Tables 4.2.6.8 and 6.1.1.4'
F F 0.0171 0.0103 'International Tables Vol C Tables 4.2.6.8 and 6.1.1.4'
S S 0.1246 0.1234 'International Tables Vol C Tables 4.2.6.8 and 6.1.1.4'
Br Br -0.2901 2.4595 'International Tables Vol C Tables 4.2.6.8 and 6.1.1.4'

loop_
_geom_angle_atom_site_label_1
_geom_angle_atom_site_label_2
_geom_angle_atom_site_label_3
_geom_angle
_geom_angle_site_symmetry_1
_geom_angle_site_symmetry_3
_geom_angle_publ_flag
C2 S1 C13 90.71(12) . . ?
C3 C2 C7 120.6(2) . . ?
C3 C2 S1 126.30(19) . . ?
C7 C2 S1 113.08(19) . . ?
F3 C3 C4 119.9(2) . . ?
F3 C3 C2 120.4(2) . . ?
C4 C3 C2 119.7(2) . . ?
F4 C4 C3 118.7(2) . . ?
F4 C4 C5 119.3(2) . . ?
C3 C4 C5 122.0(2) . . ?
C6 C5 C4 117.2(2) . . ?
C6 C5 S14 122.12(19) . . ?
C4 C5 S14 120.69(19) . . ?
F6 C6 C5 118.6(2) . . ?
F6 C6 C7 118.1(2) . . ?
C5 C6 C7 123.3(2) . . ?
C6 C7 C2 117.3(2) . . ?
C6 C7 C8 131.0(2) . . ?
C2 C7 C8 111.7(2) . . ?
C13 C8 C9 119.2(2) . . ?
C13 C8 C7 111.4(2) . . ?
C9 C8 C7 129.4(2) . . ?
C10 C9 C8 118.7(3) . . ?
C9 C10 C11 121.2(3) . . ?
C12 C11 C10 121.3(3) . . ?
C11 C12 C13 118.1(3) . . ?
C12 C13 C8 121.4(3) . . ?
C12 C13 S1 125.5(2) . . ?
C8 C13 S1 113.08(19) . . ?
C5 S14 C15 101.11(11) . . ?
C16 C15 C20 118.0(2) . . ?
C16 C15 S14 124.44(19) . . ?
C20 C15 S14 117.55(18) . . ?
C17 C16 C15 120.4(2) . . ?
C18 C17 C16 120.5(2) . . ?
C19 C18 C17 120.1(3) . . ?
C18 C19 C20 119.1(2) . . ?
C19 C20 C15 121.8(2) . . ?
C19 C20 Br1 118.90(19) . . ?
C15 C20 Br1 119.28(19) . . ?

loop_
_geom_bond_atom_site_label_1
_geom_bond_atom_site_label_2
_geom_bond_distance
_geom_bond_site_symmetry_2
_geom_bond_publ_flag
S1 C2 1.739(2) . ?
S1 C13 1.753(3) . ?
C2 C3 1.388(3) . ?
C2 C7 1.410(3) . ?
C3 F3 1.344(3) . ?
C3 C4 1.369(4) . ?
C4 F4 1.344(3) . ?
C4 C5 1.398(4) . ?
C5 C6 1.381(3) . ?
C5 S14 1.763(3) . ?
C6 F6 1.352(3) . ?
C6 C7 1.392(3) . ?
C7 C8 1.450(3) . ?
C8 C13 1.403(4) . ?
C8 C9 1.405(4) . ?
C9 C10 1.382(4) . ?
C10 C11 1.385(5) . ?
C11 C12 1.375(4) . ?
C12 C13 1.396(4) . ?
S14 C15 1.777(2) . ?
C15 C16 1.389(3) . ?
C15 C20 1.391(3) . ?
C16 C17 1.387(4) . ?
C17 C18 1.382(4) . ?
C18 C19 1.377(4) . ?
C19 C20 1.386(4) . ?
C20 Br1 1.889(2) . ?

loop_
_geom_torsion_atom_site_label_1
_geom_torsion_atom_site_label_2
_geom_torsion_atom_site_label_3
_geom_torsion_atom_site_label_4
_geom_torsion
_geom_torsion_site_symmetry_1
_geom_torsion_site_symmetry_2
_geom_torsion_site_symmetry_3
_geom_torsion_site_symmetry_4
_geom_torsion_publ_flag
C13 S1 C2 C3 -178.9(2) . . . . ?
C13 S1 C2 C7 0.00(19) . . . . ?
C7 C2 C3 F3 179.8(2) . . . . ?
S1 C2 C3 F3 -1.4(3) . . . . ?
C7 C2 C3 C4 0.1(4) . . . . ?
S1 C2 C3 C4 178.86(19) . . . . ?
F3 C3 C4 F4 0.9(4) . . . . ?
C2 C3 C4 F4 -179.4(2) . . . . ?
F3 C3 C4 C5 -179.8(2) . . . . ?
C2 C3 C4 C5 -0.1(4) . . . . ?
F4 C4 C5 C6 178.9(2) . . . . ?
C3 C4 C5 C6 -0.4(4) . . . . ?
F4 C4 C5 S14 0.8(3) . . . . ?
C3 C4 C5 S14 -178.5(2) . . . . ?
C4 C5 C6 F6 -180.0(2) . . . . ?
S14 C5 C6 F6 -1.9(3) . . . . ?
C4 C5 C6 C7 1.0(4) . . . . ?
S14 C5 C6 C7 178.99(18) . . . . ?
F6 C6 C7 C2 180.0(2) . . . . ?
C5 C6 C7 C2 -1.0(4) . . . . ?
F6 C6 C7 C8 1.5(4) . . . . ?
C5 C6 C7 C8 -179.4(2) . . . . ?
C3 C2 C7 C6 0.4(3) . . . . ?
S1 C2 C7 C6 -178.50(17) . . . . ?
C3 C2 C7 C8 179.2(2) . . . . ?
S1 C2 C7 C8 0.2(3) . . . . ?
C6 C7 C8 C13 178.1(2) . . . . ?
C2 C7 C8 C13 -0.4(3) . . . . ?
C6 C7 C8 C9 -2.3(4) . . . . ?
C2 C7 C8 C9 179.2(2) . . . . ?
C13 C8 C9 C10 -1.1(4) . . . . ?
C7 C8 C9 C10 179.3(2) . . . . ?
C8 C9 C10 C11 0.5(4) . . . . ?
C9 C10 C11 C12 0.3(4) . . . . ?
C10 C11 C12 C13 -0.4(4) . . . . ?
C11 C12 C13 C8 -0.3(4) . . . . ?
C11 C12 C13 S1 -180.0(2) . . . . ?
C9 C8 C13 C12 1.0(4) . . . . ?
C7 C8 C13 C12 -179.3(2) . . . . ?
C9 C8 C13 S1 -179.26(18) . . . . ?
C7 C8 C13 S1 0.4(3) . . . . ?
C2 S1 C13 C12 179.5(2) . . . . ?
C2 S1 C13 C8 -0.23(19) . . . . ?
C6 C5 S14 C15 73.9(2) . . . . ?
C4 C5 S14 C15 -108.1(2) . . . . ?
C5 S14 C15 C16 10.7(2) . . . . ?
C5 S14 C15 C20 -168.3(2) . . . . ?
C20 C15 C16 C17 2.4(4) . . . . ?
S14 C15 C16 C17 -176.6(2) . . . . ?
C15 C16 C17 C18 0.2(4) . . . . ?
C16 C17 C18 C19 -2.3(4) . . . . ?
C17 C18 C19 C20 1.8(4) . . . . ?
C18 C19 C20 C15 0.8(4) . . . . ?
C18 C19 C20 Br1 179.6(2) . . . . ?
C16 C15 C20 C19 -2.9(4) . . . . ?
S14 C15 C20 C19 176.2(2) . . . . ?
C16 C15 C20 Br1 178.28(19) . . . . ?
S14 C15 C20 Br1 -2.7(3) . . . . ?

loop_
_cod_related_entry_id
_cod_related_entry_database
_cod_related_entry_code
1 ChemSpider 30653473
